data_2105052
loop_
_publ_author_name
'Chan, E. J.'
'Goossens, D. J.'

_publ_section_title
;
 Study of the single-crystal X-ray diffuse scattering in paracetamol
 polymorphs
;
_journal_issue 1
_journal_name_full 'Acta Crystallographica Section B'
_journal_page_first 80
_journal_page_last 88
_journal_paper_doi 10.1107/S0108768111046295
_journal_volume 68
_journal_year 2012
_chemical_formula_moiety 'C8 H9 N O2'
_chemical_formula_sum 'C8 H9 N O2'
_chemical_formula_weight 151.16
_chemical_name_common acetaminophen
_chemical_name_systematic
;
 ?
;
_space_group_IT_number 61
_symmetry_cell_setting orthorhombic
_symmetry_space_group_name_Hall '-P 2ac 2ab'
_symmetry_space_group_name_H-M 'P b c a'
_atom_sites_solution_hydrogens geom
_atom_sites_solution_primary direct
_atom_sites_solution_secondary difmap
_audit_creation_method SHELXL-97
_cell_angle_alpha 90.00
_cell_angle_beta 90.00
_cell_angle_gamma 90.00
_cell_formula_units_Z 8
_cell_length_a 11.8237(4)
_cell_length_b 7.3971(3)
_cell_length_c 17.1526(7)
_cell_measurement_reflns_used 10043
_cell_measurement_temperature 293(2)
_cell_measurement_theta_max 27.485
_cell_measurement_theta_min 2.546
_cell_volume 1500.19(10)
_computing_cell_refinement 'HKL Scalepack (Otwinowski & Minor 1997)'
_computing_data_collection 'Collect (Bruker AXS BV, 1997-2004)'
_computing_data_reduction 'HKL Denzo and Scalepack (Otwinowski & Minor 1997)'
_computing_molecular_graphics 'XTAL3.7 (Hall et al., 2001)'
_computing_publication_material 'WinGX publication routines (Farrugia, 1999)'
_computing_structure_refinement 'SHELXL-97 (Sheldrick, 1997)'
_computing_structure_solution known
_diffrn_ambient_temperature 293(2)
_diffrn_detector_area_resol_mean 9
_diffrn_measured_fraction_theta_full 0.996
_diffrn_measured_fraction_theta_max 0.996
_diffrn_measurement_device_type KappaCCD
_diffrn_measurement_method CCD
_diffrn_radiation_monochromator graphite
_diffrn_radiation_source 'fine-focus sealed tube'
_diffrn_radiation_type MoK\a
_diffrn_radiation_wavelength 0.71073
_diffrn_reflns_av_R_equivalents 0.0371
_diffrn_reflns_av_sigmaI/netI 0.0318
_diffrn_reflns_limit_h_max 11
_diffrn_reflns_limit_h_min -15
_diffrn_reflns_limit_k_max 7
_diffrn_reflns_limit_k_min -9
_diffrn_reflns_limit_l_max 17
_diffrn_reflns_limit_l_min -22
_diffrn_reflns_number 7284
_diffrn_reflns_theta_full 27.44
_diffrn_reflns_theta_max 27.44
_diffrn_reflns_theta_min 2.93
_diffrn_standards_interval_count 0
_diffrn_standards_number 0
_exptl_absorpt_coefficient_mu 0.097
_exptl_absorpt_correction_T_max 0.9913
_exptl_absorpt_correction_T_min 0.9668
_exptl_absorpt_correction_type integration
_exptl_absorpt_process_details
;
Gaussian integration (Coppens, 1970)
;
_exptl_crystal_colour colourless
_exptl_crystal_density_diffrn 1.339
_exptl_crystal_density_method 'not measured'
_exptl_crystal_description prism
_exptl_crystal_F_000 640
_exptl_crystal_size_max 0.35
_exptl_crystal_size_mid 0.15
_exptl_crystal_size_min 0.09
_refine_diff_density_max 0.146
_refine_diff_density_min -0.175
_refine_ls_extinction_method none
_refine_ls_goodness_of_fit_ref 1.023
_refine_ls_hydrogen_treatment refall
_refine_ls_matrix_type full
_refine_ls_number_parameters 136
_refine_ls_number_reflns 1704
_refine_ls_number_restraints 0
_refine_ls_restrained_S_all 1.023
_refine_ls_R_factor_all 0.0652
_refine_ls_R_factor_gt 0.0399
_refine_ls_shift/su_max 0.000
_refine_ls_shift/su_mean 0.000
_refine_ls_structure_factor_coef Fsqd
_refine_ls_weighting_details 'calc w=1/[\s^2^(Fo^2^)+(0.0618P)^2^+0.1916P] where P=(Fo^2^+2Fc^2^)/3'
_refine_ls_weighting_scheme calc
_refine_ls_wR_factor_gt 0.1013
_refine_ls_wR_factor_ref 0.1170
_reflns_number_gt 1178
_reflns_number_total 1704
_reflns_threshold_expression >2sigma(I)
_cod_data_source_file eb5012.cif
_cod_data_source_block I
_cod_original_sg_symbol_H-M 'P bca'
_cod_database_code 2105052

loop_
_symmetry_equiv_pos_as_xyz
'x, y, z'
'-x+1/2, -y, z+1/2'
'x+1/2, -y+1/2, -z'
'-x, y+1/2, -z+1/2'
'-x, -y, -z'
'x-1/2, y, -z-1/2'
'-x-1/2, y-1/2, z'
'x, -y-1/2, z-1/2'

loop_
_atom_site_type_symbol
_atom_site_label
_atom_site_fract_x
_atom_site_fract_y
_atom_site_fract_z
_atom_site_U_iso_or_equiv
_atom_site_adp_type
_atom_site_calc_flag
_atom_site_occupancy
_atom_site_symmetry_multiplicity
C C1 -0.05363(10) 0.29200(19) 0.16106(7) 0.0371(3) Uani d 1 1
C C2 -0.16057(11) 0.2127(2) 0.16301(8) 0.0399(4) Uani d 1 1
C C3 -0.22081(11) 0.2076(2) 0.23192(8) 0.0402(4) Uani d 1 1
C C4 -0.17645(11) 0.2809(2) 0.29949(8) 0.0387(3) Uani d 1 1
C C5 -0.07201(11) 0.3659(2) 0.29691(8) 0.0406(4) Uani d 1 1
C C6 -0.01126(11) 0.3705(2) 0.22827(8) 0.0397(4) Uani d 1 1
N N7 0.01806(10) 0.29092(18) 0.09458(7) 0.0447(4) Uani d 1 1
C C8 -0.00639(12) 0.2609(2) 0.01959(8) 0.0465(4) Uani d 1 1
O O9 -0.10325(9) 0.2285(2) -0.00299(6) 0.0698(4) Uani d 1 1
C C10 0.09303(16) 0.2693(4) -0.03459(11) 0.0613(5) Uani d 1 1
O O11 -0.23691(9) 0.26928(17) 0.36757(6) 0.0545(3) Uani d 1 1
H H12 -0.1908(13) 0.160(2) 0.1177(9) 0.046(4) Uiso d 1 1
H H13 -0.2932(13) 0.153(2) 0.2342(8) 0.046(4) Uiso d 1 1
H H14 -0.0426(12) 0.425(2) 0.3441(9) 0.050(4) Uiso d 1 1
H H15 0.0637(13) 0.430(2) 0.2268(8) 0.045(4) Uiso d 1 1
H H16 0.0891(17) 0.310(2) 0.1063(10) 0.058(5) Uiso d 1 1
H H17 0.126(3) 0.154(4) -0.0426(19) 0.145(12) Uiso d 1 1
H H18 0.156(2) 0.338(4) -0.0164(14) 0.111(8) Uiso d 1 1
H H19 0.069(2) 0.306(3) -0.0843(15) 0.089(7) Uiso d 1 1
H H20 -0.188(2) 0.279(3) 0.4098(14) 0.083(7) Uiso d 1 1

loop_
_atom_site_aniso_label
_atom_site_aniso_U_11
_atom_site_aniso_U_22
_atom_site_aniso_U_33
_atom_site_aniso_U_12
_atom_site_aniso_U_13
_atom_site_aniso_U_23
C1 0.0287(6) 0.0494(8) 0.0332(7) 0.0019(5) -0.0013(6) 0.0049(6)
C2 0.0305(6) 0.0535(9) 0.0358(7) -0.0022(6) -0.0049(6) -0.0009(6)
C3 0.0264(6) 0.0523(9) 0.0419(8) -0.0026(5) -0.0014(6) 0.0041(6)
C4 0.0304(6) 0.0505(9) 0.0353(7) 0.0049(6) 0.0013(5) 0.0038(6)
C5 0.0368(7) 0.0480(9) 0.0369(7) -0.0011(6) -0.0046(6) -0.0021(6)
C6 0.0288(6) 0.0486(9) 0.0419(8) -0.0050(6) -0.0034(5) 0.0015(6)
N7 0.0280(6) 0.0715(10) 0.0347(6) -0.0035(5) -0.0001(5) 0.0027(5)
C8 0.0371(7) 0.0651(10) 0.0372(8) -0.0009(6) 0.0011(6) 0.0027(7)
O9 0.0405(6) 0.1312(12) 0.0375(6) -0.0133(6) -0.0037(5) -0.0018(6)
C10 0.0458(9) 0.0967(16) 0.0414(9) -0.0037(9) 0.0079(8) -0.0008(9)
O11 0.0356(6) 0.0923(9) 0.0356(6) -0.0018(5) 0.0037(5) 0.0013(5)

loop_
_atom_type_symbol
_atom_type_description
_atom_type_scat_dispersion_real
_atom_type_scat_dispersion_imag
_atom_type_scat_source
C C 0.0033 0.0016 'International Tables Vol C Tables 4.2.6.8 and 6.1.1.4'
H H 0.0000 0.0000 'International Tables Vol C Tables 4.2.6.8 and 6.1.1.4'
O O 0.0106 0.0060 'International Tables Vol C Tables 4.2.6.8 and 6.1.1.4'
N N 0.0061 0.0033 'International Tables Vol C Tables 4.2.6.8 and 6.1.1.4'

loop_
_geom_angle_atom_site_label_1
_geom_angle_atom_site_label_2
_geom_angle_atom_site_label_3
_geom_angle
C6 C1 C2 118.98(12)
C6 C1 N7 117.05(11)
C2 C1 N7 123.91(12)
C3 C2 C1 120.00(13)
C3 C2 H12 120.0(9)
C1 C2 H12 119.9(9)
C2 C3 C4 120.73(13)
C2 C3 H13 120.9(9)
C4 C3 H13 118.4(9)
O11 C4 C3 119.41(13)
O11 C4 C5 121.31(12)
C3 C4 C5 119.27(12)
C6 C5 C4 120.15(12)
C6 C5 H14 120.4(9)
C4 C5 H14 119.4(9)
C5 C6 C1 120.78(12)
C5 C6 H15 120.0(8)
C1 C6 H15 119.2(8)
C8 N7 C1 130.10(12)
C8 N7 H16 117.1(11)
C1 N7 H16 112.8(11)
O9 C8 N7 122.38(13)
O9 C8 C10 122.79(15)
N7 C8 C10 114.83(14)
C8 C10 H17 112.0(19)
C8 C10 H18 115.6(15)
H17 C10 H18 102(2)
C8 C10 H19 110.0(14)
H17 C10 H19 104(2)
H18 C10 H19 112(2)
C4 O11 H20 109.5(13)

loop_
_geom_bond_atom_site_label_1
_geom_bond_atom_site_label_2
_geom_bond_distance
C1 C6 1.3847(19)
C1 C2 1.3941(18)
C1 N7 1.4209(18)
C2 C3 1.381(2)
C2 H12 0.940(16)
C3 C4 1.383(2)
C3 H13 0.948(15)
C4 O11 1.3719(16)
C4 C5 1.3864(19)
C5 C6 1.3795(19)
C5 H14 0.984(16)
C6 H15 0.989(15)
N7 C8 1.3369(19)
N7 H16 0.875(19)
C8 O9 1.2325(18)
C8 C10 1.500(2)
C10 H17 0.95(3)
C10 H18 0.96(3)
C10 H19 0.94(3)
O11 H20 0.93(3)

loop_
_cod_related_entry_id
_cod_related_entry_database
_cod_related_entry_code
1 ChemSpider 1906
